data_2013828
loop_
_publ_author_name
'Oh, Yunghee'
'Shin, Byoung-Chul'
'Swenson, Dale'
'Goff, Harold M.'
'Kang, Sung Kwon'

_publ_section_title
;
 [5,10,15,20-Tetrakis(pentafluorophenyl)porphyrinato]iron(II) benzene
 disolvate
;
_journal_issue 2
_journal_name_full 'Acta Crystallographica Section C'
_journal_page_first m57
_journal_page_last m59
_journal_paper_doi 10.1107/S0108270103028051
_journal_volume 60
_journal_year 2004
_chemical_formula_iupac '[Fe (C44 H8 F20 N4)], 2C6 H6'
_chemical_formula_moiety 'C44 H8 F20 Fe N4, 2C6 H6'
_chemical_formula_sum 'C56 H20 F20 Fe N4'
_chemical_formula_weight 1184.61
_space_group_IT_number 15
_symmetry_cell_setting monoclinic
_symmetry_space_group_name_Hall '-C 2yc'
_symmetry_space_group_name_H-M 'C 1 2/c 1'
_audit_creation_method 'WinGX routine CIF_UPDATE'
_cell_angle_alpha 90
_cell_angle_beta 123.85(3)
_cell_angle_gamma 90
_cell_formula_units_Z 4
_cell_length_a 34.136(7)
_cell_length_b 6.4633(13)
_cell_length_c 26.356(5)
_cell_measurement_reflns_used 10744
_cell_measurement_temperature 190(2)
_cell_measurement_theta_max 27.5
_cell_measurement_theta_min 2.9
_cell_volume 4829(2)
_computing_cell_refinement 'HKL Scalepack (Otwinowski & Minor, 1997)'
_computing_data_collection 'Collect (Hooft, 1998)'
_computing_data_reduction 'HKL Denzo (Otwinowski & Minor, 1997)'
_computing_molecular_graphics 'Ortep-3 for Windows (Farrugia, 1997)'
_computing_publication_material 'WinGX (Farrugia, 1999)'
_computing_structure_refinement 'SHELXL97 (Sheldrick, 1997)'
_computing_structure_solution 'SHELXS97 (Sheldrick, 1997)'
_diffrn_measured_fraction_theta_full 0.996
_diffrn_measured_fraction_theta_max 0.996
_diffrn_measurement_device_type 'Nonius KappaCCD area-detector'
_diffrn_measurement_method '\f and \w scans'
_diffrn_radiation_type MoK\a
_diffrn_radiation_wavelength 0.71073
_diffrn_reflns_av_R_equivalents 0.0245
_diffrn_reflns_limit_h_max 44
_diffrn_reflns_limit_h_min 0
_diffrn_reflns_limit_k_max 8
_diffrn_reflns_limit_k_min -8
_diffrn_reflns_limit_l_max 28
_diffrn_reflns_limit_l_min -34
_diffrn_reflns_number 19916
_diffrn_reflns_theta_full 27.47
_diffrn_reflns_theta_max 27.47
_diffrn_reflns_theta_min 3.16
_exptl_absorpt_coefficient_mu 0.435
_exptl_absorpt_correction_type none
_exptl_crystal_colour 'dark purple'
_exptl_crystal_density_diffrn 1.629
_exptl_crystal_density_method 'not measured'
_exptl_crystal_description block
_exptl_crystal_F_000 2360
_exptl_crystal_size_max 0.35
_exptl_crystal_size_mid 0.2
_exptl_crystal_size_min 0.08
_refine_diff_density_max 0.33
_refine_diff_density_min -0.414
_refine_ls_extinction_method none
_refine_ls_goodness_of_fit_ref 1.031
_refine_ls_hydrogen_treatment constr
_refine_ls_matrix_type full
_refine_ls_number_parameters 366
_refine_ls_number_reflns 5520
_refine_ls_number_restraints 2
_refine_ls_restrained_S_all 1.037
_refine_ls_R_factor_gt 0.0369
_refine_ls_shift/su_max <0.001
_refine_ls_shift/su_mean 0.000
_refine_ls_structure_factor_coef Fsqd
_refine_ls_weighting_details 'calc w=1/[\s^2^(Fo^2^)+(0.0586P)^2^+3.8531P] where P=(Fo^2^+2Fc^2^)/3'
_refine_ls_weighting_scheme calc
_refine_ls_wR_factor_ref 0.1087
_reflns_number_gt 4550
_reflns_number_total 5520
_reflns_threshold_expression I>2\s(I)
_cod_data_source_file ob1150.cif
_cod_data_source_block I
_cod_depositor_comments
;
The following automatic conversions were performed:
'_symmetry_cell_setting' value 'Monoclinic' changed to 'monoclinic'
according to '/home/saulius/struct/CIF-dictionaries/cif_core.dic'
dictionary named 'cif_core.dic' version 2.4.1 from 2010-06-29.

Automatic conversion script
Id: cif_fix_enum 1527 2010-12-29 10:47:43Z saulius 

The following automatic conversions were performed:

'_symmetry_cell_setting' value 'Monoclinic' changed to 'monoclinic'
according to /home/saulius/struct/CIF-dictionaries/cif_core.dic
dictionary named 'cif_core.dic' version 2.4.1 from 2010-06-29.

Automatic conversion script
Id: cif_fix_values 1715 2011-07-08 13:25:40Z adriana 
;
_cod_original_sg_symbol_H-M 'C 2/c'
_cod_database_code 2013828
_cod_database_fobs_code 2013828

loop_
_symmetry_equiv_pos_as_xyz
'x, y, z'
'-x, y, -z+1/2'
'x+1/2, y+1/2, z'
'-x+1/2, y+1/2, -z+1/2'
'-x, -y, -z'
'x, -y, z-1/2'
'-x+1/2, -y+1/2, -z'
'x+1/2, -y+1/2, z-1/2'

loop_
_atom_site_label
_atom_site_fract_x
_atom_site_fract_y
_atom_site_fract_z
_atom_site_U_iso_or_equiv
_atom_site_adp_type
_atom_site_calc_flag
_atom_site_refinement_flags
_atom_site_occupancy
_atom_site_disorder_assembly
_atom_site_disorder_group
_atom_site_type_symbol
Fe 0 0 0 0.02420(10) Uani d S 1 . . Fe
N1 0.01937(4) -0.01995(19) 0.08670(6) 0.0273(3) Uani d . 1 . . N
C2 -0.00877(6) 0.0045(3) 0.10843(7) 0.0345(4) Uani d . 1 . . C
C3 0.01782(7) -0.0311(4) 0.17309(8) 0.0482(5) Uani d . 1 . . C
H3 0.0063 -0.0252 0.1986 0.058 Uiso calc R 1 . . H
C4 0.06238(6) -0.0747(4) 0.19074(7) 0.0449(4) Uani d . 1 . . C
H4 0.0882 -0.1047 0.2311 0.054 Uiso calc R 1 . . H
C5 0.06331(5) -0.0670(3) 0.13704(7) 0.0308(3) Uani d . 1 . . C
C6 0.10333(5) -0.1020(3) 0.13659(7) 0.0304(3) Uani d . 1 . . C
C7 0.10385(5) -0.1042(3) 0.08445(7) 0.0319(3) Uani d . 1 . . C
C8 0.14466(6) -0.1519(4) 0.08387(8) 0.0474(5) Uani d . 1 . . C
H8 0.1753 -0.184 0.1183 0.057 Uiso calc R 1 . . H
C9 0.13142(6) -0.1427(4) 0.02539(8) 0.0502(5) Uani d . 1 . . C
H9 0.1508 -0.1682 0.0106 0.06 Uiso calc R 1 . . H
C10 0.08243(6) -0.0868(3) -0.01037(7) 0.0358(4) Uani d . 1 . . C
N11 0.06568(4) -0.0650(2) 0.02619(6) 0.0282(3) Uani d . 1 . . N
C12 0.05614(6) -0.0580(3) -0.07317(7) 0.0381(4) Uani d . 1 . . C
C21 0.08086(6) -0.0885(4) -0.10514(8) 0.0502(5) Uani d . 1 . . C
C22 0.07466(9) -0.2636(5) -0.13798(10) 0.0678(7) Uani d . 1 . . C
C23 0.09796(12) -0.2958(6) -0.16696(12) 0.0916(11) Uani d . 1 . . C
C24 0.12791(12) -0.1474(7) -0.16325(14) 0.0986(13) Uani d . 1 . . C
C25 0.13455(9) 0.0272(6) -0.13180(14) 0.0894(12) Uani d . 1 . . C
C26 0.11133(8) 0.0567(5) -0.10243(11) 0.0655(7) Uani d . 1 . . C
F22 0.04554(7) -0.4116(3) -0.14257(8) 0.0922(4) Uani d . 1 . . F
F23 0.09057(10) -0.4717(4) -0.19833(11) 0.1415(10) Uani d . 1 . . F
F24 0.15011(7) -0.1739(4) -0.19120(9) 0.1448(11) Uani d . 1 . . F
F25 0.16372(7) 0.1740(4) -0.12862(11) 0.1327(9) Uani d . 1 . . F
F26 0.11927(6) 0.2322(3) -0.07151(8) 0.0875(5) Uani d . 1 . . F
C31 0.14881(5) -0.1391(3) 0.19671(7) 0.0359(4) Uani d . 1 . . C
C32 0.15776(6) -0.3213(3) 0.22896(8) 0.0469(5) Uani d . 1 . . C
C33 0.19938(8) -0.3522(4) 0.28566(9) 0.0579(6) Uani d . 1 . . C
C34 0.23273(6) -0.1998(4) 0.31075(8) 0.0576(6) Uani d . 1 . . C
C35 0.22535(6) -0.0197(4) 0.27981(9) 0.0535(6) Uani d . 1 . . C
C36 0.18352(6) 0.0095(3) 0.22328(8) 0.0434(4) Uani d . 1 . . C
F32 0.12562(5) -0.4726(2) 0.20595(6) 0.0664(4) Uani d . 1 . . F
F33 0.20673(6) -0.5296(3) 0.31549(7) 0.0938(6) Uani d . 1 . . F
F34 0.27256(4) -0.2280(3) 0.36585(5) 0.0855(5) Uani d . 1 . . F
F35 0.25807(5) 0.1296(3) 0.30396(6) 0.0846(5) Uani d . 1 . . F
F36 0.17744(4) 0.1900(2) 0.19484(6) 0.0620(3) Uani d . 1 . . F
C101 0.01181(16) 0.4841(4) 0.05893(17) 0.0962(12) Uani d . 1 . . C
H101 0.02 0.4743 0.0997 0.115 Uiso calc R 1 . . H
C102 0.04348(14) 0.4297(4) 0.04580(16) 0.0960(12) Uani d . 1 . . C
H102 0.0736 0.3797 0.0774 0.115 Uiso calc R 1 . . H
C103 0.03248(14) 0.4460(4) -0.01328(19) 0.0989(11) Uani d . 1 . . C
H103 0.055 0.4099 -0.0222 0.119 Uiso calc R 1 . . H
C111 0.26264(14) 0.9060(7) 0.04029(15) 0.1082(12) Uani d D 1 . . C
H111 0.2717 1.0167 0.0684 0.13 Uiso calc R 1 . . H
C112 0.24522(10) 0.7307(7) 0.04821(13) 0.0905(10) Uani d D 1 . . C
H112 0.242 0.718 0.0816 0.109 Uiso calc R 1 . . H
C113 0.23244(13) 0.5729(7) 0.00806(16) 0.1036(10) Uani d D 1 . . C
H113 0.2202 0.4485 0.0131 0.124 Uiso calc R 1 . . H

loop_
_atom_site_aniso_label
_atom_site_aniso_U_11
_atom_site_aniso_U_22
_atom_site_aniso_U_33
_atom_site_aniso_U_12
_atom_site_aniso_U_13
_atom_site_aniso_U_23
Fe 0.01988(15) 0.02780(17) 0.02125(15) 0.00103(11) 0.00918(11) 0.00077(11)
N1 0.0225(6) 0.0325(7) 0.0239(6) 0.0010(5) 0.0110(5) 0.0012(5)
C2 0.0295(8) 0.0469(10) 0.0263(7) 0.0040(7) 0.0151(6) 0.0027(6)
C3 0.0349(9) 0.0835(15) 0.0261(8) 0.0098(9) 0.0169(7) 0.0050(8)
C4 0.0319(8) 0.0732(13) 0.0241(7) 0.0067(9) 0.0121(7) 0.0031(8)
C5 0.0251(7) 0.0375(8) 0.0238(7) -0.0009(6) 0.0099(6) -0.0010(6)
C6 0.0230(7) 0.0360(9) 0.0241(7) 0.0005(6) 0.0082(6) 0.0008(6)
C7 0.0230(7) 0.0392(9) 0.0276(7) 0.0037(6) 0.0104(6) 0.0028(6)
C8 0.0270(8) 0.0772(14) 0.0333(8) 0.0164(8) 0.0139(7) 0.0106(9)
C9 0.0307(8) 0.0838(15) 0.0373(9) 0.0207(9) 0.0197(8) 0.0128(9)
C10 0.0278(8) 0.0485(10) 0.0316(8) 0.0082(7) 0.0168(7) 0.0058(7)
N11 0.0228(6) 0.0339(7) 0.0248(6) 0.0034(5) 0.0113(5) 0.0023(5)
C12 0.0306(8) 0.0546(10) 0.0306(8) 0.0083(7) 0.0180(7) 0.0054(7)
C21 0.0346(9) 0.0862(15) 0.0325(8) 0.0232(10) 0.0203(8) 0.0188(9)
C22 0.0659(14) 0.097(2) 0.0501(12) 0.0260(14) 0.0385(11) 0.0080(12)
C23 0.100(2) 0.134(3) 0.0589(15) 0.066(2) 0.0553(16) 0.0276(16)
C24 0.088(2) 0.170(4) 0.0740(17) 0.082(2) 0.0680(17) 0.065(2)
C25 0.0545(14) 0.156(3) 0.0792(18) 0.0415(17) 0.0505(14) 0.065(2)
C26 0.0429(11) 0.105(2) 0.0578(13) 0.0209(12) 0.0336(11) 0.0303(14)
F22 0.108 0.0985(12) 0.0884(11) 0.0076(11) 0.0663(8) -0.0242(10)
F23 0.189(3) 0.171(2) 0.1112(16) 0.0782(18) 0.1127(18) 0.0018(14)
F24 0.1322(16) 0.257(3) 0.1131(14) 0.1233(19) 0.1103(14) 0.0980(17)
F25 0.0909(13) 0.203(2) 0.1528(18) 0.0302(14) 0.0980(14) 0.0807(17)
F26 0.0714(10) 0.1108(14) 0.0962(11) -0.0105(9) 0.0567(9) 0.0157(11)
C31 0.0229(7) 0.0541(11) 0.0250(7) 0.0041(7) 0.0098(6) 0.0012(7)
C32 0.0349(9) 0.0630(13) 0.0328(8) 0.0053(9) 0.0128(7) 0.0083(8)
C33 0.0464(11) 0.0820(16) 0.0350(9) 0.0206(11) 0.0162(9) 0.0207(10)
C34 0.0274(9) 0.1087(19) 0.0246(8) 0.0124(10) 0.0070(7) 0.0032(10)
C35 0.0252(8) 0.0934(17) 0.0333(9) -0.0096(9) 0.0111(7) -0.0128(10)
C36 0.0288(8) 0.0643(13) 0.0317(8) -0.0029(8) 0.0136(7) -0.0018(8)
F32 0.0580(8) 0.0587(8) 0.0545(7) -0.0029(6) 0.0140(6) 0.0177(6)
F33 0.0831(11) 0.1063(13) 0.0570(9) 0.0244(9) 0.0172(8) 0.0462(8)
F34 0.0377(6) 0.1633(16) 0.0277(5) 0.0202(8) 0.0010(5) 0.0094(8)
F35 0.0413(7) 0.1313(14) 0.0538(8) -0.0346(8) 0.0095(6) -0.0218(8)
F36 0.0487(7) 0.0664(8) 0.0532(7) -0.0178(6) 0.0174(6) -0.0014(6)
C101 0.123(3) 0.0354(14) 0.083(2) -0.0126(16) 0.028(2) -0.0051(12)
C102 0.105(3) 0.0311(12) 0.086(2) -0.0102(15) 0.0127(19) -0.0027(13)
C103 0.115(3) 0.0363(13) 0.115(3) -0.0139(15) 0.045(2) -0.0125(15)
C111 0.114(3) 0.131(3) 0.0657(19) 0.014(3) 0.042(2) -0.026(2)
C112 0.0647(16) 0.148(3) 0.0533(14) 0.0243(19) 0.0297(13) -0.0049(18)
C113 0.088(2) 0.125(3) 0.080(2) -0.002(2) 0.0356(19) -0.006(2)

loop_
_atom_type_symbol
_atom_type_description
_atom_type_scat_dispersion_real
_atom_type_scat_dispersion_imag
_atom_type_scat_source
C C 0.0033 0.0016 'International Tables Vol C Tables 4.2.6.8 and 6.1.1.4'
H H 0 0 'International Tables Vol C Tables 4.2.6.8 and 6.1.1.4'
N N 0.0061 0.0033 'International Tables Vol C Tables 4.2.6.8 and 6.1.1.4'
F F 0.0171 0.0103 'International Tables Vol C Tables 4.2.6.8 and 6.1.1.4'
Fe Fe 0.3463 0.8444 'International Tables Vol C Tables 4.2.6.8 and 6.1.1.4'

loop_
_geom_angle_atom_site_label_1
_geom_angle_atom_site_label_2
_geom_angle_atom_site_label_3
_geom_angle_site_symmetry_1
_geom_angle_site_symmetry_3
_geom_angle
_geom_angle_publ_flag
N11 Fe N11 5 . 180.00(10) no
N11 Fe N1 5 5 89.92(6) no
N11 Fe N1 . 5 90.08(6) no
N11 Fe N1 5 . 90.08(6) no
N11 Fe N1 . . 89.92(6) y
N1 Fe N1 5 . 180.00(10) no
N11 Fe C102 5 . 98.65(9) ?
N11 Fe C102 . . 81.35(9) ?
N1 Fe C102 5 . 99.86(9) ?
N1 Fe C102 . . 80.14(9) ?
N11 Fe C103 5 . 99.51(8) ?
N11 Fe C103 . . 80.49(8) ?
N1 Fe C103 5 . 74.27(8) ?
N1 Fe C103 . . 105.73(8) ?
C102 Fe C103 . . 25.61(10) ?
N11 Fe C101 5 . 77.82(9) ?
N11 Fe C101 . . 102.18(9) ?
N1 Fe C101 5 . 109.94(7) ?
N1 Fe C101 . . 70.06(7) ?
C102 Fe C101 . . 23.29(10) ?
C103 Fe C101 . . 42.17(11) ?
C5 N1 C2 . . 105.30(12) y
C5 N1 Fe . . 127.35(11) ?
C2 N1 Fe . . 127.32(10) ?
N1 C2 C12 . 5 125.04(14) y
N1 C2 C3 . . 110.47(14) y
C12 C2 C3 5 . 124.49(16) ?
C4 C3 C2 . . 106.80(15) y
C4 C3 H3 . . 126.6 ?
C2 C3 H3 . . 126.6 ?
C3 C4 C5 . . 107.03(15) y
C3 C4 H4 . . 126.5 ?
C5 C4 H4 . . 126.5 ?
N1 C5 C6 . . 125.25(14) y
N1 C5 C4 . . 110.38(14) ?
C6 C5 C4 . . 124.37(15) ?
C7 C6 C5 . . 124.45(14) y
C7 C6 C31 . . 118.06(14) ?
C5 C6 C31 . . 117.49(13) ?
N11 C7 C6 . . 125.37(14) y
N11 C7 C8 . . 110.43(14) y
C6 C7 C8 . . 124.19(14) ?
C9 C8 C7 . . 107.10(15) y
C9 C8 H8 . . 126.4 ?
C7 C8 H8 . . 126.4 ?
C8 C9 C10 . . 106.79(16) y
C8 C9 H9 . . 126.6 ?
C10 C9 H9 . . 126.6 ?
N11 C10 C12 . . 125.28(14) y
N11 C10 C9 . . 110.66(14) y
C12 C10 C9 . . 124.06(16) ?
C10 N11 C7 . . 105.01(12) ?
C10 N11 Fe . . 127.37(10) ?
C7 N11 Fe . . 127.59(10) ?
C2 C12 C10 5 . 124.81(16) ?
C2 C12 C21 5 . 117.82(15) ?
C10 C12 C21 . . 117.37(15) ?
C22 C21 C26 . . 116.4(2) ?
C22 C21 C12 . . 121.8(2) ?
C26 C21 C12 . . 121.8(2) ?
F22 C22 C21 . . 119.69(19) ?
F22 C22 C23 . . 117.9(3) ?
C21 C22 C23 . . 122.4(3) ?
F23 C23 C24 . . 121.0(3) ?
F23 C23 C22 . . 119.7(4) ?
C24 C23 C22 . . 119.3(3) ?
F24 C24 C25 . . 119.9(4) ?
F24 C24 C23 . . 120.3(4) ?
C25 C24 C23 . . 119.8(2) ?
C24 C25 F25 . . 119.8(3) ?
C24 C25 C26 . . 120.3(3) ?
F25 C25 C26 . . 119.9(4) ?
F26 C26 C21 . . 120.2(2) ?
F26 C26 C25 . . 118.1(3) ?
C21 C26 C25 . . 121.7(3) ?
C36 C31 C32 . . 116.67(16) ?
C36 C31 C6 . . 121.24(16) ?
C32 C31 C6 . . 122.08(16) ?
F32 C32 C31 . . 119.97(16) ?
F32 C32 C33 . . 118.18(19) ?
C31 C32 C33 . . 121.8(2) ?
F33 C33 C34 . . 120.18(19) ?
F33 C33 C32 . . 120.2(2) ?
C34 C33 C32 . . 119.7(2) ?
F34 C34 C35 . . 120.2(2) ?
F34 C34 C33 . . 119.8(2) ?
C35 C34 C33 . . 120.02(17) ?
F35 C35 C34 . . 120.30(18) ?
F35 C35 C36 . . 120.0(2) ?
C34 C35 C36 . . 119.74(19) ?
F36 C36 C31 . . 120.16(16) ?
F36 C36 C35 . . 117.78(18) ?
C31 C36 C35 . . 122.06(19) ?
C102 C101 C103 . 5_565 120.3(4) ?
C102 C101 Fe . . 63.51(16) ?
C103 C101 Fe 5_565 . 96.22(19) ?
C102 C101 H101 . . 119.8 ?
C103 C101 H101 5_565 . 119.8 ?
Fe C101 H101 . . 109.8 ?
C101 C102 C103 . . 120.8(4) ?
C101 C102 Fe . . 93.2(2) ?
C103 C102 Fe . . 81.83(17) ?
C101 C102 H102 . . 119.6 ?
C103 C102 H102 . . 119.6 ?
Fe C102 H102 . . 95 ?
C101 C103 C102 5_565 . 118.9(4) ?
C101 C103 Fe 5_565 . 96.5(2) ?
C102 C103 Fe . . 72.56(17) ?
C101 C103 H103 5_565 . 120.6 ?
C102 C103 H103 . . 120.6 ?
Fe C103 H103 . . 100.6 ?
C112 C111 C113 . 7_565 121.1(3) ?
C112 C111 H111 . . 119.5 ?
C113 C111 H111 7_565 . 119.5 ?
C111 C112 C113 . . 119.3(3) ?
C111 C112 H112 . . 120.4 ?
C113 C112 H112 . . 120.4 ?
C112 C113 C111 . 7_565 119.6(4) ?
C112 C113 H113 . . 120.2 ?
C111 C113 H113 7_565 . 120.2 ?

loop_
_geom_bond_atom_site_label_1
_geom_bond_atom_site_label_2
_geom_bond_site_symmetry_2
_geom_bond_distance
_geom_bond_publ_flag
Fe N11 5 1.9891(13) ?
Fe N11 . 1.9891(13) y
Fe N1 5 1.9982(13) ?
Fe N1 . 1.9982(13) y
Fe C102 . 3.062(3) y
Fe C103 . 3.177(3) y
Fe C101 . 3.416(3) y
N1 C5 . 1.373(2) y
N1 C2 . 1.374(2) y
C2 C12 5 1.387(2) ?
C2 C3 . 1.435(2) y
C3 C4 . 1.349(3) y
C3 H3 . 0.95 ?
C4 C5 . 1.434(2) y
C4 H4 . 0.95 ?
C5 C6 . 1.391(2) y
C6 C7 . 1.384(2) y
C6 C31 . 1.496(2) y
C7 N11 . 1.375(2) y
C7 C8 . 1.435(2) y
C8 C9 . 1.344(3) y
C8 H8 . 0.95 ?
C9 C10 . 1.435(2) y
C9 H9 . 0.95 ?
C10 N11 . 1.374(2) y
C10 C12 . 1.387(2) y
C12 C2 5 1.387(2) yes
C12 C21 . 1.501(2) ?
C21 C22 . 1.368(4) ?
C21 C26 . 1.373(4) ?
C22 F22 . 1.336(3) ?
C22 C23 . 1.392(3) ?
C23 F23 . 1.345(4) ?
C23 C24 . 1.365(5) ?
C24 F24 . 1.330(3) ?
C24 C25 . 1.343(5) ?
C25 F25 . 1.343(4) ?
C25 C26 . 1.396(3) ?
C26 F26 . 1.333(3) ?
C31 C36 . 1.376(3) ?
C31 C32 . 1.383(3) ?
C32 F32 . 1.337(2) ?
C32 C33 . 1.388(3) ?
C33 F33 . 1.332(3) ?
C33 C34 . 1.365(4) ?
C34 F34 . 1.338(2) ?
C34 C35 . 1.362(3) ?
C35 F35 . 1.339(3) ?
C35 C36 . 1.387(3) ?
C36 F36 . 1.339(2) ?
C101 C102 . 1.353(6) ?
C101 C103 5_565 1.382(5) ?
C101 H101 . 0.95 ?
C102 C103 . 1.388(5) ?
C102 H102 . 0.95 ?
C103 C101 5_565 1.382(5) ?
C103 H103 . 0.95 ?
C111 C112 . 1.348(5) ?
C111 C113 7_565 1.382(5) ?
C111 H111 . 0.95 ?
C112 C113 . 1.355(5) ?
C112 H112 . 0.95 ?
C113 C111 7_565 1.382(5) ?
C113 H113 . 0.95 ?
